data_4117456
loop_
_publ_author_name
'Hiroki Kurihara'
'Xing Lu'
'Yuko Iiduka'
'Hidefumi Nikawa'
'Naomi Mizorogi'
'Zdenek Slanina'
'Takahiro Tsuchiya'
'Shigeru Nagase'
'Takeshi Akasaka'

_publ_section_title
;
 Chemical Understanding of Carbide Cluster Metallofullerenes: A Case Study
 on Sc2C2@C2v(5)-C80 with Complete X-ray Crystallographic
 Characterizations
;
_journal_name_full 'Journal of the American Chemical Society'
_journal_page_first 3139
_journal_page_last 3144
_journal_paper_doi 10.1021/ja210101f
_journal_volume 134
_journal_year 2012
_chemical_formula_sum 'C98.5 H18 Cl2 S Sc2'
_chemical_formula_weight 1394.01
_chemical_name_common Sc2C2@C80Ad-C
_chemical_name_systematic
; 
 ? 
;
_space_group_IT_number 14
_symmetry_cell_setting monoclinic
_symmetry_space_group_name_Hall '-P 2yn'
_symmetry_space_group_name_H-M 'P 1 21/n 1'
_atom_sites_solution_hydrogens geom
_atom_sites_solution_primary direct
_atom_sites_solution_secondary difmap
_audit_creation_method SHELXL-97
_cell_angle_alpha 90.00
_cell_angle_beta 99.8220(10)
_cell_angle_gamma 90.00
_cell_formula_units_Z 4
_cell_length_a 11.11660(10)
_cell_length_b 21.7692(3)
_cell_length_c 21.0084(3)
_cell_measurement_reflns_used 9996
_cell_measurement_temperature 90(2)
_cell_measurement_theta_max 28.41
_cell_measurement_theta_min 2.25
_cell_volume 5009.50(11)
_computing_cell_refinement 'APEX2 (Bruker AXS, 2006)'
_computing_data_collection 'APEX2 (Bruker AXS, 2006)'
_computing_data_reduction 'SAINT (Bruker AXS, 2004)'
_computing_molecular_graphics 'XSHEL (Bruker AXS,2002)'
_computing_publication_material 'XCIF (Bruker AXS, 2001)'
_computing_structure_refinement 'SHELXL-97 (Sheldrick, 1997)'
_computing_structure_solution 'SHELXS-97 (Sheldrick, 1997)'
_diffrn_ambient_temperature 90(2)
_diffrn_detector_area_resol_mean 8.333
_diffrn_measured_fraction_theta_full 1.000
_diffrn_measured_fraction_theta_max 1.000
_diffrn_measurement_device_type 'Bruker APEXII CCD area detector'
_diffrn_measurement_method 'phi and omega scans'
_diffrn_radiation_monochromator 'Bruker Helios multilayer confocal mirror'
_diffrn_radiation_source 'Bruker TXS fine-focus rotating anode'
_diffrn_radiation_type MoK\a
_diffrn_radiation_wavelength 0.71073
_diffrn_reflns_av_R_equivalents 0.0363
_diffrn_reflns_av_sigmaI/netI 0.0233
_diffrn_reflns_limit_h_max 14
_diffrn_reflns_limit_h_min -14
_diffrn_reflns_limit_k_max 28
_diffrn_reflns_limit_k_min -28
_diffrn_reflns_limit_l_max 27
_diffrn_reflns_limit_l_min -27
_diffrn_reflns_number 78868
_diffrn_reflns_theta_full 27.88
_diffrn_reflns_theta_max 27.88
_diffrn_reflns_theta_min 1.36
_exptl_absorpt_coefficient_mu 0.491
_exptl_absorpt_correction_T_max 0.9344
_exptl_absorpt_correction_T_min 0.8707
_exptl_absorpt_correction_type empirical
_exptl_absorpt_process_details
;
SADABS Sheldrick 1996
;
_exptl_crystal_colour black
_exptl_crystal_density_diffrn 1.848
_exptl_crystal_description block
_exptl_crystal_F_000 2804
_exptl_crystal_size_max 0.29
_exptl_crystal_size_mid 0.14
_exptl_crystal_size_min 0.14
_refine_diff_density_max 1.365
_refine_diff_density_min -0.481
_refine_diff_density_rms 0.080
_refine_ls_extinction_method none
_refine_ls_goodness_of_fit_ref 1.036
_refine_ls_hydrogen_treatment consr
_refine_ls_matrix_type full
_refine_ls_number_parameters 1883
_refine_ls_number_reflns 11953
_refine_ls_number_restraints 3766
_refine_ls_restrained_S_all 0.975
_refine_ls_R_factor_all 0.0794
_refine_ls_R_factor_gt 0.0655
_refine_ls_shift/su_max 0.019
_refine_ls_shift/su_mean 0.000
_refine_ls_structure_factor_coef Fsqd
_refine_ls_weighting_details 'calc w=1/[\s^2^(Fo^2^)+(0.1014P)^2^+7.0465P] where P=(Fo^2^+2Fc^2^)/3'
_refine_ls_weighting_scheme calc
_refine_ls_wR_factor_gt 0.1752
_refine_ls_wR_factor_ref 0.1903
_reflns_number_gt 9708
_reflns_number_total 11953
_reflns_threshold_expression >2sigma(I)
_cod_data_source_file ja210101f_si_004.cif
_cod_data_source_block adc_aa
_cod_original_sg_symbol_H-M 'P 1 21/n 1 '
_cod_original_formula_sum 'C98.50 H18 Cl2 S Sc2'
_cod_database_code 4117456

loop_
_symmetry_equiv_pos_as_xyz
'x, y, z'
'-x+1/2, y+1/2, -z+1/2'
'-x, -y, -z'
'x-1/2, -y-1/2, z-1/2'

loop_
_atom_site_label
_atom_site_type_symbol
_atom_site_fract_x
_atom_site_fract_y
_atom_site_fract_z
_atom_site_U_iso_or_equiv
_atom_site_adp_type
_atom_site_occupancy
_atom_site_symmetry_multiplicity
_atom_site_calc_flag
_atom_site_refinement_flags
_atom_site_disorder_assembly
_atom_site_disorder_group
Sc2 Sc 0.7795(14) 0.0645(3) 0.6909(4) 0.0262(15) Uani 0.272(17) 1 d PU A 3
Sc5 Sc 0.81362(12) -0.09732(5) 0.80679(5) 0.0255(4) Uani 0.402(2) 1 d PU B 6
C3W C 0.7238(12) -0.2017(8) 0.3630(9) 0.056(3) Uani 0.204(2) 1 d PDU C 3
H15 H 0.7033 -0.1676 0.3366 0.067 Uiso 0.204(2) 1 calc PR C 3
C1W C 0.835(2) -0.2861(11) 0.3848(7) 0.039(2) Uani 0.204(2) 1 d PDU C 3
H16 H 0.8939 -0.3132 0.3750 0.046 Uiso 0.204(2) 1 calc PR C 3
C5W C 0.701(2) -0.2567(7) 0.4462(17) 0.040(2) Uani 0.204(2) 1 d PDU C 3
S1S S 0.61633(7) -0.02794(4) 1.04124(4) 0.04633(19) Uani 1 1 d U D 5
C1S C 0.5000 0.0000 1.0000 0.0375(8) Uani 1 2 d SU . 5
C2 C 1.1430(3) -0.24774(13) 0.65317(14) 0.0505(8) Uani 1 1 d U F .
H1 H 1.1176 -0.2521 0.6954 0.061 Uiso 1 1 calc R . .
C6 C 1.0922(3) -0.30168(12) 0.60911(18) 0.0507(8) Uani 1 1 d U . .
H2 H 1.1220 -0.3402 0.6290 0.061 Uiso 1 1 calc R . .
H3 H 1.0038 -0.3019 0.6034 0.061 Uiso 1 1 calc R . .
C10 C 1.2710(2) -0.29439(10) 0.55245(11) 0.0306(5) Uani 1 1 d U . .
H4 H 1.2961 -0.2905 0.5106 0.037 Uiso 1 1 calc R . .
H5 H 1.3037 -0.3326 0.5720 0.037 Uiso 1 1 calc R . .
C3 C 1.1297(2) -0.18095(10) 0.55496(10) 0.0234(4) Uani 1 1 d U F .
H6 H 1.0974 -0.1424 0.5347 0.028 Uiso 1 1 calc R . .
C8 C 1.1322(2) -0.29540(11) 0.54392(14) 0.0380(6) Uani 1 1 d U F .
H7 H 1.1008 -0.3302 0.5164 0.046 Uiso 1 1 calc R . .
C1 C 1.0915(3) -0.18749(11) 0.62094(12) 0.0354(6) Uani 1 1 d U . .
C1C C 0.8215(7) -0.0386(3) 0.7104(3) 0.0431(17) Uani 0.469(9) 1 d PDU E 1
C18A C 0.9773(6) 0.0146(3) 0.5745(3) 0.0284(12) Uani 0.5215(16) 1 d PU F 1
C15A C 1.1238(6) 0.0360(3) 0.6681(4) 0.0291(13) Uani 0.5215(16) 1 d PU F 1
C21A C 0.6528(6) -0.1078(3) 0.5582(4) 0.0349(13) Uani 0.5215(16) 1 d PU F 1
C61B C 0.9814(5) -0.1606(3) 0.6378(3) 0.0230(10) Uani 0.4785(16) 1 d PDU F 2
C74A C 1.0844(5) -0.0731(2) 0.6353(3) 0.0194(10) Uani 0.5215(16) 1 d PU F 1
C12A C 1.1828(15) -0.0403(5) 0.7453(8) 0.0263(16) Uani 0.5215(16) 1 d PU F 1
C75A C 1.0350(6) 0.0576(3) 0.6194(3) 0.0296(12) Uani 0.5215(16) 1 d PU F 1
C76A C 1.0751(5) -0.1368(2) 0.6606(2) 0.0204(9) Uani 0.5215(16) 1 d PDU F 1
C62B C 0.8979(5) -0.1238(3) 0.5885(3) 0.0230(10) Uani 0.4785(16) 1 d PU F 2
C5A C 0.8681(4) -0.20054(18) 0.6611(2) 0.0243(8) Uani 0.5215(16) 1 d PU F 1
C77A C 1.0903(4) -0.14423(19) 0.7320(2) 0.0212(7) Uani 0.5215(16) 1 d PU F 1
C25A C 0.5628(13) -0.0999(7) 0.5980(7) 0.0360(17) Uani 0.5215(16) 1 d PU F 1
C4A C 0.7425(9) -0.1842(4) 0.6372(5) 0.0309(15) Uani 0.5215(16) 1 d PU F 1
C11A C 1.1459(6) -0.0292(3) 0.6767(4) 0.0232(12) Uani 0.5215(16) 1 d PU F 1
C22A C 0.6810(6) -0.0509(4) 0.5297(3) 0.0386(13) Uani 0.5215(16) 1 d PU F 1
C3A C 0.7431(6) -0.1497(3) 0.5782(4) 0.0301(13) Uani 0.5215(16) 1 d PU F 1
C17A C 1.0042(6) -0.0499(3) 0.5802(3) 0.0212(11) Uani 0.5215(16) 1 d PU F 1
C61A C 0.5578(5) -0.1302(3) 0.6559(3) 0.0377(10) Uani 0.5215(16) 1 d PU F 1
C16A C 0.8984(6) -0.0826(3) 0.5481(3) 0.0271(12) Uani 0.5215(16) 1 d PU F 1
C6A C 0.5005(11) -0.1012(7) 0.7011(7) 0.0409(17) Uani 0.5215(16) 1 d PU F 1
C24A C 0.5263(8) -0.0333(4) 0.5901(4) 0.0378(16) Uani 0.5215(16) 1 d PU F 1
C58A C 1.0191(9) -0.1848(7) 0.7607(7) 0.0260(16) Uani 0.5215(16) 1 d PU F 1
C78A C 1.0723(7) 0.1128(3) 0.7454(4) 0.0342(13) Uani 0.5215(16) 1 d PU F 1
C27A C 0.9650(8) 0.1106(3) 0.6324(3) 0.0367(12) Uani 0.5215(16) 1 d PU F 1
C14A C 1.1455(14) 0.0639(5) 0.7312(6) 0.0331(16) Uani 0.5215(16) 1 d PU F 1
C28A C 0.9836(6) 0.1370(2) 0.6946(3) 0.0371(10) Uani 0.5215(16) 1 d PU F 1
C79A C 1.1503(4) 0.0201(2) 0.8414(3) 0.0319(9) Uani 0.5215(16) 1 d PU F 1
C49A C 1.0087(6) -0.1039(3) 0.9158(2) 0.0377(10) Uani 0.5215(16) 1 d PU F 1
C47A C 1.1325(5) -0.0351(3) 0.8714(3) 0.0328(11) Uani 0.5215(16) 1 d PU F 1
C80A C 1.1528(4) -0.0963(2) 0.7733(2) 0.0251(8) Uani 0.5215(16) 1 d PU F 1
C20A C 0.8014(7) -0.0375(3) 0.5252(3) 0.0331(12) Uani 0.5215(16) 1 d PU F 1
C8A C 0.4772(13) -0.0088(8) 0.7559(5) 0.0367(17) Uani 0.5215(16) 1 d PU F 1
C45A C 0.5900(5) 0.0682(3) 0.8256(3) 0.0312(10) Uani 0.5215(16) 1 d PU F 1
C41A C 0.6841(7) 0.1151(3) 0.8307(3) 0.0304(12) Uani 0.5215(16) 1 d PU F 1
C32A C 0.6560(9) 0.1381(4) 0.6503(5) 0.0413(17) Uani 0.5215(16) 1 d PU F 1
C38A C 1.082(2) 0.0704(10) 0.8570(6) 0.0337(17) Uani 0.5215(16) 1 d PU F 1
C33A C 0.6230(8) 0.1356(4) 0.7155(5) 0.0344(16) Uani 0.5215(16) 1 d PU F 1
C62A C 0.6288(9) -0.1537(4) 0.7916(4) 0.0368(14) Uani 0.5215(16) 1 d PU F 1
C7A C 0.4625(5) -0.0372(3) 0.6939(3) 0.0378(11) Uani 0.5215(16) 1 d PU F 1
C19A C 0.8515(6) 0.0222(3) 0.5437(3) 0.0318(12) Uani 0.5215(16) 1 d PU F 1
C44A C 0.6326(7) 0.0230(3) 0.8733(4) 0.0273(12) Uani 0.5215(16) 1 d PU F 1
C63A C 0.6921(7) -0.1856(3) 0.7452(3) 0.0336(11) Uani 0.5215(16) 1 d PU F 1
C64A C 0.5143(4) 0.0522(2) 0.7665(2) 0.0324(9) Uani 0.5215(16) 1 d PU F 1
C54A C 0.6968(5) -0.1416(2) 0.8560(2) 0.0326(9) Uani 0.5215(16) 1 d PU F 1
C68A C 0.7777(8) 0.0705(3) 0.5622(3) 0.0372(12) Uani 0.5215(16) 1 d PU F 1
C26A C 0.8383(7) 0.1175(3) 0.6027(4) 0.0382(12) Uani 0.5215(16) 1 d PU F 1
C55A C 0.6847(8) -0.0844(3) 0.8888(3) 0.0281(11) Uani 0.5215(16) 1 d PU F 1
C37A C 1.0430(6) 0.1177(3) 0.8092(3) 0.0381(11) Uani 0.5215(16) 1 d PU F 1
C30A C 0.7807(8) 0.1528(4) 0.6481(4) 0.0400(15) Uani 0.5215(16) 1 d PU F 1
C34A C 0.5309(7) 0.0887(4) 0.7124(4) 0.0378(12) Uani 0.5215(16) 1 d PU F 1
C65A C 0.6000(5) -0.0405(3) 0.8620(3) 0.0274(10) Uani 0.5215(16) 1 d PU F 1
C70A C 0.7093(7) 0.1456(2) 0.7735(3) 0.0338(11) Uani 0.5215(16) 1 d PU F 1
C10A C 0.5382(4) -0.1118(2) 0.7699(3) 0.0376(10) Uani 0.5215(16) 1 d PU F 1
C31A C 0.5943(8) 0.0918(4) 0.6124(3) 0.0401(15) Uani 0.5215(16) 1 d PU F 1
C66A C 0.4815(4) -0.0024(3) 0.6400(3) 0.0407(11) Uani 0.5215(16) 1 d PU F 1
C35A C 0.5130(6) 0.0610(3) 0.6497(4) 0.0398(13) Uani 0.5215(16) 1 d PU F 1
C29A C 0.8665(7) 0.1620(2) 0.7052(4) 0.0348(12) Uani 0.5215(16) 1 d PU F 1
C23A C 0.6077(6) -0.0038(4) 0.5519(3) 0.0402(13) Uani 0.5215(16) 1 d PU F 1
C13A C 1.1832(4) 0.0167(2) 0.7786(3) 0.0318(9) Uani 0.5215(16) 1 d PU F 1
C69A C 0.6500(7) 0.0565(4) 0.5662(3) 0.0406(12) Uani 0.5215(16) 1 d PU F 1
C40A C 0.9013(12) 0.1108(5) 0.8784(4) 0.0313(15) Uani 0.5215(16) 1 d PU F 1
C36A C 0.9273(5) 0.1419(2) 0.8212(3) 0.0345(10) Uani 0.5215(16) 1 d PU F 1
C42A C 0.7797(4) 0.0987(2) 0.8816(2) 0.0298(9) Uani 0.5215(16) 1 d PU F 1
C71A C 0.8355(7) 0.1595(2) 0.7690(3) 0.0341(10) Uani 0.5215(16) 1 d PU F 1
C59A C 0.9030(4) -0.20802(18) 0.7257(2) 0.0269(8) Uani 0.5215(16) 1 d PU F 1
C43A C 0.7501(7) 0.0406(3) 0.9071(3) 0.0264(11) Uani 0.5215(16) 1 d PU F 1
C48A C 1.0453(8) -0.0422(4) 0.9158(3) 0.0337(14) Uani 0.5215(16) 1 d PU F 1
C51A C 0.8022(7) -0.0679(3) 0.9253(3) 0.0276(10) Uani 0.5215(16) 1 d PU F 1
C53A C 0.8210(6) -0.1628(2) 0.8765(3) 0.0366(10) Uani 0.5215(16) 1 d PU F 1
C52A C 0.8852(7) -0.1177(3) 0.9205(3) 0.0379(11) Uani 0.5215(16) 1 d PU F 1
C9A C 0.5205(4) -0.0559(2) 0.8036(3) 0.0317(9) Uani 0.5215(16) 1 d PU F 1
C57A C 1.0026(6) -0.1795(2) 0.8273(3) 0.0320(10) Uani 0.5215(16) 1 d PU F 1
C46A C 1.1384(5) -0.0929(3) 0.8401(2) 0.0304(10) Uani 0.5215(16) 1 d PU F 1
C50A C 1.0650(6) -0.1359(3) 0.8677(3) 0.0343(10) Uani 0.5215(16) 1 d PU F 1
C56A C 0.8763(7) -0.1933(2) 0.8308(3) 0.0344(10) Uani 0.5215(16) 1 d PU F 1
C72A C 0.8405(5) -0.0048(4) 0.9294(2) 0.0257(10) Uani 0.5215(16) 1 d PU F 1
C39A C 0.9931(5) 0.0667(3) 0.8989(2) 0.0327(9) Uani 0.5215(16) 1 d PU F 1
C60A C 0.8134(6) -0.2055(2) 0.7675(3) 0.0316(9) Uani 0.5215(16) 1 d PU F 1
C38B C 0.5715(5) 0.0873(3) 0.8013(3) 0.0305(11) Uani 0.4785(16) 1 d PU F 2
C49B C 0.4543(4) 0.0086(3) 0.7030(3) 0.0373(11) Uani 0.4785(16) 1 d PU F 2
C50B C 0.4668(14) -0.0105(9) 0.7688(6) 0.0355(17) Uani 0.4785(16) 1 d PU F 2
C63B C 0.8211(7) 0.0276(4) 0.9178(3) 0.0321(11) Uani 0.4785(16) 1 d PU F 2
C21B C 1.1601(6) 0.0416(4) 0.6850(4) 0.0276(14) Uani 0.4785(16) 1 d PU F 2
C28B C 0.6238(7) -0.1758(3) 0.7461(3) 0.0395(11) Uani 0.4785(16) 1 d PU F 2
C4B C 1.1809(6) -0.0213(4) 0.6888(4) 0.0255(14) Uani 0.4785(16) 1 d PU F 2
C40B C 0.6994(8) 0.0469(4) 0.8915(3) 0.0310(13) Uani 0.4785(16) 1 d PU F 2
C39B C 0.6782(7) 0.0987(3) 0.8490(3) 0.0305(13) Uani 0.4785(16) 1 d PU F 2
C54B C 0.5365(8) 0.0706(3) 0.6230(4) 0.0358(14) Uani 0.4785(16) 1 d PU F 2
C15B C 0.9999(6) 0.1217(3) 0.8277(3) 0.0317(11) Uani 0.4785(16) 1 d PU F 2
C64B C 0.4995(5) 0.0665(3) 0.6863(4) 0.0352(12) Uani 0.4785(16) 1 d PU F 2
C2B C 1.1515(4) -0.1152(2) 0.7330(2) 0.0246(8) Uani 0.4785(16) 1 d PU F 2
C46B C 0.4861(5) -0.0750(3) 0.7727(4) 0.0407(11) Uani 0.4785(16) 1 d PU F 2
C8B C 0.6009(5) -0.1471(3) 0.6342(3) 0.0381(11) Uani 0.4785(16) 1 d PU F 2
C1A C 0.9484(5) -0.1760(2) 0.6179(3) 0.0230(9) Uani 0.5215(16) 1 d PDU F 1
C17B C 0.8008(7) -0.1394(3) 0.9014(3) 0.0431(12) Uani 0.4785(16) 1 d PU F 2
C65B C 0.5546(5) -0.1471(3) 0.6944(4) 0.0421(12) Uani 0.4785(16) 1 d PU F 2
C66B C 0.5125(9) -0.0458(5) 0.6079(5) 0.0407(18) Uani 0.4785(16) 1 d PU F 2
C5B C 1.1289(5) -0.0614(3) 0.6370(3) 0.0207(11) Uani 0.4785(16) 1 d PU F 2
C67B C 0.5659(5) -0.1012(3) 0.8255(3) 0.0405(11) Uani 0.4785(16) 1 d PU F 2
C48B C 0.4603(6) -0.0464(4) 0.6642(4) 0.0424(13) Uani 0.4785(16) 1 d PU F 2
C60B C 1.0923(6) -0.1215(3) 0.8381(3) 0.0316(11) Uani 0.4785(16) 1 d PU F 2
C44B C 0.7636(8) 0.1572(2) 0.7689(3) 0.0282(11) Uani 0.4785(16) 1 d PU F 2
C68B C 0.9276(5) -0.1875(2) 0.6926(3) 0.0251(9) Uani 0.4785(16) 1 d PU F 2
C37B C 0.5252(4) 0.0281(2) 0.8170(3) 0.0313(9) Uani 0.4785(16) 1 d PU F 2
C69B C 1.1686(4) -0.0221(3) 0.8058(3) 0.0298(9) Uani 0.4785(16) 1 d PU F 2
C35B C 1.0244(7) 0.0279(3) 0.5833(4) 0.0278(13) Uani 0.4785(16) 1 d PU F 2
C36B C 0.6048(7) 0.0030(4) 0.8712(4) 0.0303(14) Uani 0.4785(16) 1 d PU F 2
C56B C 1.0996(4) -0.1482(2) 0.7760(3) 0.0284(9) Uani 0.4785(16) 1 d PU F 2
C70B C 0.7783(5) 0.1321(2) 0.8324(2) 0.0275(9) Uani 0.4785(16) 1 d PU F 2
C14B C 0.8997(13) 0.1172(6) 0.8620(4) 0.0301(16) Uani 0.4785(16) 1 d PU F 2
C71B C 0.7962(5) -0.1945(2) 0.6853(3) 0.0316(10) Uani 0.4785(16) 1 d PU F 2
C26B C 0.8103(7) -0.2050(3) 0.8050(5) 0.0384(12) Uani 0.4785(16) 1 d PU F 2
C72B C 0.5607(6) 0.1068(3) 0.7374(3) 0.0308(11) Uani 0.4785(16) 1 d PU F 2
C22B C 1.0815(6) 0.0668(3) 0.6306(4) 0.0284(12) Uani 0.4785(16) 1 d PU F 2
C73B C 1.1176(5) -0.0598(4) 0.8528(3) 0.0326(12) Uani 0.4785(16) 1 d PU F 2
C58B C 0.9374(8) -0.1944(3) 0.8123(3) 0.0353(11) Uani 0.4785(16) 1 d PU F 2
C29B C 0.6296(11) -0.1570(5) 0.8136(5) 0.0398(16) Uani 0.4785(16) 1 d PU F 2
C19B C 0.8406(7) -0.0353(5) 0.9273(3) 0.0343(13) Uani 0.4785(16) 1 d PU F 2
C74B C 1.0503(8) -0.0285(4) 0.8969(3) 0.0342(15) Uani 0.4785(16) 1 d PU F 2
C30B C 0.7417(7) -0.1777(3) 0.8518(3) 0.0432(12) Uani 0.4785(16) 1 d PU F 2
C1B C 1.1217(5) -0.1235(3) 0.6627(3) 0.0220(10) Uani 0.4785(16) 1 d PDU F 2
C27B C 0.7423(9) -0.2027(3) 0.7432(4) 0.0366(12) Uani 0.4785(16) 1 d PU F 2
C12B C 1.0316(5) 0.0346(3) 0.8928(3) 0.0362(11) Uani 0.4785(16) 1 d PU F 2
C20B C 0.9543(6) -0.0643(3) 0.9200(2) 0.0370(11) Uani 0.4785(16) 1 d PU F 2
C13B C 0.9193(6) 0.0639(3) 0.9035(2) 0.0326(10) Uani 0.4785(16) 1 d PU F 2
C16B C 0.9290(7) -0.1268(3) 0.9055(3) 0.0394(12) Uani 0.4785(16) 1 d PU F 2
C43B C 0.6545(9) 0.1471(5) 0.7230(6) 0.0311(16) Uani 0.4785(16) 1 d PU F 2
C53B C 0.5486(5) 0.0143(3) 0.5874(3) 0.0392(11) Uani 0.4785(16) 1 d PU F 2
C7B C 0.7224(10) -0.1693(4) 0.6297(6) 0.0333(17) Uani 0.4785(16) 1 d PU F 2
C59B C 0.9971(7) -0.1547(3) 0.8616(3) 0.0360(11) Uani 0.4785(16) 1 d PU F 2
C34B C 0.8997(7) 0.0379(3) 0.5559(3) 0.0296(12) Uani 0.4785(16) 1 d PU F 2
C18B C 0.7423(11) -0.0805(4) 0.9104(4) 0.0365(14) Uani 0.4785(16) 1 d PU F 2
C41B C 0.8197(8) 0.1584(3) 0.6675(5) 0.0308(14) Uani 0.4785(16) 1 d PU F 2
C33B C 0.8427(7) -0.0221(3) 0.5404(3) 0.0282(12) Uani 0.4785(16) 1 d PU F 2
C75B C 1.1481(4) 0.0438(3) 0.8023(3) 0.0331(10) Uani 0.4785(16) 1 d PU F 2
C32B C 0.9337(7) -0.0688(3) 0.5621(3) 0.0236(13) Uani 0.4785(16) 1 d PU F 2
C76B C 0.8911(8) 0.1287(3) 0.6243(3) 0.0318(11) Uani 0.4785(16) 1 d PU F 2
C77B C 0.9817(5) 0.1447(2) 0.7639(3) 0.0325(9) Uani 0.4785(16) 1 d PU F 2
C78B C 0.8309(7) 0.0875(3) 0.5744(3) 0.0314(12) Uani 0.4785(16) 1 d PU F 2
C47B C 0.4816(12) -0.0957(8) 0.7079(8) 0.0417(19) Uani 0.4785(16) 1 d PU F 2
C11B C 1.082(2) 0.0731(11) 0.8452(6) 0.0354(18) Uani 0.4785(16) 1 d PU F 2
C55B C 0.6270(8) 0.1138(3) 0.6082(4) 0.0354(14) Uani 0.4785(16) 1 d PU F 2
C52B C 0.6468(7) 0.0217(4) 0.5546(3) 0.0341(13) Uani 0.4785(16) 1 d PU F 2
C51B C 0.7006(8) 0.0810(3) 0.5686(3) 0.0338(12) Uani 0.4785(16) 1 d PU F 2
C10B C 0.6818(7) -0.0877(3) 0.5591(4) 0.0316(13) Uani 0.4785(16) 1 d PU F 2
C25B C 1.1450(16) 0.0745(6) 0.7422(6) 0.0326(18) Uani 0.4785(16) 1 d PU F 2
C79B C 0.7201(7) -0.0306(3) 0.5410(3) 0.0323(13) Uani 0.4785(16) 1 d PU F 2
C31B C 1.0475(6) -0.0380(3) 0.5867(4) 0.0232(12) Uani 0.4785(16) 1 d PU F 2
C42B C 0.6859(9) 0.1526(4) 0.6592(5) 0.0306(15) Uani 0.4785(16) 1 d PU F 2
C3B C 1.1875(17) -0.0530(5) 0.7485(9) 0.0250(16) Uani 0.4785(16) 1 d PU F 2
C23B C 1.0164(6) 0.1169(3) 0.6534(4) 0.0305(12) Uani 0.4785(16) 1 d PU F 2
C45B C 0.8625(6) 0.1632(2) 0.7352(4) 0.0304(12) Uani 0.4785(16) 1 d PU F 2
C24B C 1.0567(8) 0.1240(3) 0.7208(4) 0.0316(13) Uani 0.4785(16) 1 d PU F 2
C57B C 0.9937(10) -0.1880(8) 0.7548(8) 0.0274(16) Uani 0.4785(16) 1 d PU F 2
C9B C 0.5756(16) -0.0925(8) 0.5888(8) 0.041(2) Uani 0.4785(16) 1 d PU F 2
C6B C 0.7713(7) -0.1337(3) 0.5838(4) 0.0295(13) Uani 0.4785(16) 1 d PU F 2
C9 C 1.3212(2) -0.24009(11) 0.59573(12) 0.0330(5) Uani 1 1 d U F .
H8 H 1.4105 -0.2395 0.6012 0.040 Uiso 1 1 calc R . .
C5 C 1.2694(2) -0.18018(10) 0.56425(12) 0.0289(5) Uani 1 1 d U . .
H9 H 1.2952 -0.1753 0.5227 0.035 Uiso 1 1 calc R F .
H10 H 1.3006 -0.1457 0.5913 0.035 Uiso 1 1 calc R . .
C4 C 1.2812(3) -0.24627(13) 0.66176(12) 0.0460(7) Uani 1 1 d U . .
H11 H 1.3146 -0.2837 0.6827 0.055 Uiso 1 1 calc R F .
H12 H 1.3122 -0.2118 0.6890 0.055 Uiso 1 1 calc R . .
C7 C 1.0802(2) -0.23500(10) 0.51216(13) 0.0319(5) Uani 1 1 d U . .
H13 H 1.1035 -0.2307 0.4699 0.038 Uiso 1 1 calc R F .
H14 H 0.9918 -0.2356 0.5065 0.038 Uiso 1 1 calc R . .
C67A C 0.6563(4) -0.1741(2) 0.6777(3) 0.0364(9) Uani 0.5215(16) 1 d PU F 1
C73A C 0.9670(4) 0.0093(2) 0.9246(2) 0.0310(9) Uani 0.5215(16) 1 d PU F 1
C2A C 0.8673(5) -0.1392(3) 0.5700(2) 0.0244(10) Uani 0.5215(16) 1 d PU F 1
Sc3 Sc 0.78419(18) -0.04670(10) 0.62546(9) 0.0249(6) Uani 0.214(2) 1 d P G 4
Cl2X Cl 0.8832(3) -0.27511(19) 0.3348(2) 0.0579(13) Uani 0.207(3) 1 d PU H 4
Sc1 Sc 0.89088(15) -0.07911(6) 0.82523(6) 0.0222(5) Uani 0.305(2) 1 d PU I 3
C2C C 0.8416(6) -0.0083(3) 0.7568(3) 0.0381(16) Uani 0.469(9) 1 d PDU E 1
Cl2W Cl 0.8348(11) -0.3629(4) 0.4758(6) 0.096(3) Uani 0.204(2) 1 d PU C 3
C2W C 0.8088(10) -0.2371(5) 0.3443(6) 0.0364(19) Uani 0.204(2) 1 d PDU C 3
H17 H 0.8455 -0.2294 0.3085 0.044 Uiso 0.204(2) 1 calc PR C 3
C6W C 0.7844(11) -0.2999(6) 0.4382(7) 0.0381(15) Uani 0.204(2) 1 d PDU C 3
C4W C 0.6612(13) -0.2055(7) 0.4128(7) 0.048(2) Uani 0.204(2) 1 d PDU C 3
H18 H 0.6024 -0.1782 0.4222 0.058 Uiso 0.204(2) 1 calc PR C 3
Cl1X Cl 0.6958(10) -0.1771(5) 0.3649(5) 0.071(2) Uani 0.207(3) 1 d PU H 4
C6X C 0.820(2) -0.2789(10) 0.3905(10) 0.042(2) Uani 0.207(3) 1 d PDU H 4
C5X C 0.8563(18) -0.3296(9) 0.4300(10) 0.045(2) Uani 0.207(3) 1 d PDU H 4
H19 H 0.9126 -0.3580 0.4198 0.054 Uiso 0.207(3) 1 calc PR H 4
C1X C 0.731(2) -0.2394(10) 0.4044(11) 0.042(2) Uani 0.207(3) 1 d PDU H 4
C2X C 0.674(2) -0.2492(9) 0.4575(10) 0.047(2) Uani 0.207(3) 1 d PDU H 4
H20 H 0.6098 -0.2242 0.4652 0.057 Uiso 0.207(3) 1 calc PR H 4
C4X C 0.8030(19) -0.3359(8) 0.4864(9) 0.048(3) Uani 0.207(3) 1 d PDU H 4
H21 H 0.8302 -0.3671 0.5155 0.057 Uiso 0.207(3) 1 calc PR H 4
C3X C 0.7156(19) -0.2986(8) 0.4991(9) 0.041(2) Uani 0.207(3) 1 d PDU H 4
H22 H 0.6813 -0.3050 0.5359 0.049 Uiso 0.207(3) 1 calc PR H 4
Cl2Z Cl 0.6949(3) -0.18692(13) 0.34196(12) 0.0519(7) Uani 0.589(2) 1 d PU J 5
Cl1Z Cl 0.56838(12) -0.21902(6) 0.46288(7) 0.0548(4) Uani 0.589(2) 1 d PU J 5
C5Z C 0.8467(9) -0.2846(5) 0.3774(5) 0.0457(16) Uani 0.589(2) 1 d PU J 5
H23 H 0.8838 -0.2757 0.3421 0.055 Uiso 0.589(2) 1 calc PR J 5
C4Z C 0.8828(5) -0.3356(3) 0.4188(3) 0.0379(11) Uani 0.589(2) 1 d PU J 5
H24 H 0.9436 -0.3617 0.4093 0.045 Uiso 0.589(2) 1 calc PR J 5
C6Z C 0.7491(7) -0.2478(3) 0.3940(3) 0.0379(12) Uani 0.589(2) 1 d PU J 5
C1Z C 0.6942(9) -0.2617(3) 0.4483(6) 0.0390(14) Uani 0.589(2) 1 d PU J 5
C3Z C 0.8272(8) -0.3483(4) 0.4758(5) 0.0444(17) Uani 0.589(2) 1 d PU J 5
H25 H 0.8518 -0.3824 0.5015 0.053 Uiso 0.589(2) 1 calc PR J 5
C2Z C 0.7395(5) -0.3101(2) 0.4911(3) 0.0321(11) Uani 0.589(2) 1 d PU J 5
H26 H 0.7093 -0.3156 0.5293 0.039 Uiso 0.589(2) 1 calc PR J 5
Sc4 Sc 0.83491(19) 0.04431(9) 0.80677(10) 0.0268(7) Uani 0.215(2) 1 d PU K 4
C1D C 0.7771(5) -0.0312(3) 0.7354(3) 0.0440(15) Uani 0.531(9) 1 d PDU E 2
C2D C 0.8773(5) -0.0237(3) 0.7272(3) 0.0413(14) Uani 0.531(9) 1 d PDU E 2
Sc6 Sc 0.7379(7) 0.0552(2) 0.6798(2) 0.0235(7) Uani 0.423(17) 1 d PU L 6
Sc7 Sc 0.9725(8) 0.0073(4) 0.6768(4) 0.052(2) Uani 0.0790(18) 1 d P M 5
C80B C 0.6275(8) -0.0619(4) 0.8764(4) 0.0355(14) Uani 0.4785(16) 1 d PU F 2
Cl1W Cl 0.6163(5) -0.2725(2) 0.5094(2) 0.0725(15) Uani 0.204(2) 1 d PU C 3
Sc8 Sc 0.6524(8) -0.0021(5) 0.7589(5) 0.071(3) Uani 0.090(2) 1 d PU N 5

loop_
_atom_site_aniso_label
_atom_site_aniso_U_11
_atom_site_aniso_U_22
_atom_site_aniso_U_33
_atom_site_aniso_U_23
_atom_site_aniso_U_13
_atom_site_aniso_U_12
Sc2 0.036(3) 0.0173(13) 0.0257(16) 0.0066(10) 0.008(2) 0.0101(17)
Sc5 0.0308(8) 0.0199(5) 0.0288(6) 0.0084(4) 0.0138(5) 0.0041(5)
C3W 0.056(5) 0.039(5) 0.067(5) 0.003(5) -0.009(5) -0.007(4)
C1W 0.032(4) 0.036(3) 0.049(4) -0.003(3) 0.007(3) -0.007(3)
C5W 0.036(4) 0.030(4) 0.052(4) -0.002(4) 0.006(4) 0.000(3)
S1S 0.0452(4) 0.0527(4) 0.0465(4) 0.0040(3) 0.0233(3) 0.0066(3)
C1S 0.042(2) 0.0354(17) 0.0415(19) -0.0064(15) 0.0257(16) -0.0058(15)
C2 0.077(2) 0.0422(14) 0.0407(14) 0.0214(12) 0.0341(14) 0.0410(14)
C6 0.0507(16) 0.0274(12) 0.081(2) 0.0250(13) 0.0312(15) 0.0167(11)
C10 0.0412(13) 0.0248(10) 0.0258(10) -0.0023(8) 0.0054(9) 0.0148(9)
C3 0.0267(10) 0.0208(9) 0.0234(10) -0.0004(8) 0.0058(8) 0.0073(8)
C8 0.0403(13) 0.0196(10) 0.0511(15) -0.0026(10) -0.0005(11) 0.0059(9)
C1 0.0507(14) 0.0295(11) 0.0305(11) 0.0105(9) 0.0198(10) 0.0235(10)
C1C 0.0447(19) 0.0415(18) 0.0425(18) -0.0022(10) 0.0056(10) 0.0026(10)
C18A 0.040(3) 0.029(3) 0.021(2) 0.0062(19) 0.017(2) 0.007(2)
C15A 0.029(3) 0.025(2) 0.039(3) -0.006(2) 0.021(2) -0.011(2)
C21A 0.027(3) 0.047(3) 0.028(2) -0.015(3) -0.002(2) -0.002(2)
C61B 0.025(2) 0.017(2) 0.028(2) 0.0006(18) 0.0056(19) 0.0036(18)
C74A 0.017(2) 0.019(2) 0.0247(19) -0.0029(16) 0.011(2) -0.0001(18)
C12A 0.012(2) 0.033(3) 0.033(3) -0.006(3) 0.001(2) 0.001(3)
C75A 0.040(3) 0.022(2) 0.033(3) 0.004(2) 0.023(2) -0.004(2)
C76A 0.022(2) 0.017(2) 0.0230(19) 0.0018(15) 0.0064(19) 0.0032(17)
C62B 0.025(3) 0.023(2) 0.021(2) -0.0101(18) 0.0009(19) 0.0043(18)
C5A 0.030(2) 0.0133(15) 0.033(2) -0.0066(15) 0.0136(18) -0.0059(15)
C77A 0.0217(18) 0.0211(17) 0.0208(19) 0.0013(14) 0.0037(14) 0.0104(15)
C25A 0.023(3) 0.046(3) 0.036(3) -0.017(3) -0.003(2) -0.008(2)
C4A 0.032(3) 0.023(3) 0.039(3) -0.014(3) 0.009(2) -0.014(2)
C11A 0.017(3) 0.023(2) 0.031(3) -0.004(2) 0.010(2) -0.003(2)
C22A 0.037(3) 0.050(3) 0.027(3) -0.002(2) 0.000(2) 0.016(2)
C3A 0.027(3) 0.031(3) 0.031(2) -0.018(2) 0.003(2) -0.006(2)
C17A 0.023(3) 0.023(3) 0.020(2) 0.0025(19) 0.011(2) 0.006(2)
C61A 0.021(2) 0.045(2) 0.047(3) -0.026(2) 0.004(2) -0.0157(19)
C16A 0.030(3) 0.034(3) 0.017(3) 0.000(2) 0.005(2) 0.006(2)
C6A 0.019(3) 0.050(3) 0.055(3) -0.024(3) 0.010(3) -0.010(3)
C24A 0.022(3) 0.053(3) 0.032(3) -0.009(3) -0.013(2) 0.012(2)
C58A 0.036(3) 0.018(2) 0.025(3) 0.0037(19) 0.005(3) 0.014(3)
C78A 0.037(3) 0.018(2) 0.052(3) -0.013(2) 0.023(3) -0.019(2)
C27A 0.050(3) 0.021(2) 0.046(3) 0.011(2) 0.027(2) -0.003(2)
C14A 0.024(2) 0.032(3) 0.048(4) -0.011(3) 0.018(3) -0.014(3)
C28A 0.048(2) 0.0149(17) 0.055(3) 0.0004(18) 0.029(2) -0.0067(18)
C79A 0.0157(17) 0.044(2) 0.033(2) -0.0180(19) -0.0027(16) -0.0057(16)
C49A 0.047(3) 0.046(2) 0.0196(18) 0.0007(18) 0.0033(18) 0.019(2)
C47A 0.023(2) 0.046(3) 0.026(2) -0.013(2) -0.0064(18) 0.011(2)
C80A 0.0174(16) 0.033(2) 0.0226(19) -0.0038(17) -0.0016(14) 0.0120(15)
C20A 0.038(3) 0.037(3) 0.024(3) 0.006(2) 0.003(2) 0.013(2)
C8A 0.017(3) 0.051(3) 0.046(3) -0.011(3) 0.014(3) 0.000(2)
C45A 0.028(2) 0.033(2) 0.037(3) -0.004(2) 0.017(2) 0.0076(19)
C41A 0.039(2) 0.022(2) 0.036(3) -0.0071(19) 0.021(2) 0.007(2)
C32A 0.052(4) 0.036(4) 0.036(3) 0.012(3) 0.008(3) 0.026(3)
C38A 0.025(2) 0.040(3) 0.036(4) -0.019(3) 0.005(3) -0.008(2)
C33A 0.042(4) 0.028(3) 0.035(3) 0.005(2) 0.011(3) 0.026(3)
C62A 0.044(2) 0.024(2) 0.048(3) -0.006(3) 0.025(3) -0.0134(19)
C7A 0.0106(18) 0.056(3) 0.046(3) -0.019(2) 0.004(2) 0.0006(18)
C19A 0.044(3) 0.032(3) 0.022(2) 0.013(2) 0.014(2) 0.016(2)
C44A 0.027(3) 0.028(3) 0.031(2) -0.002(2) 0.017(2) 0.003(2)
C63A 0.036(3) 0.019(2) 0.050(3) -0.004(2) 0.021(3) -0.010(2)
C64A 0.0202(17) 0.041(2) 0.039(2) -0.0045(17) 0.0122(16) 0.0125(16)
C54A 0.047(2) 0.0197(18) 0.039(2) 0.0051(16) 0.0304(19) -0.0026(18)
C68A 0.052(3) 0.038(3) 0.024(2) 0.016(2) 0.013(2) 0.020(3)
C26A 0.056(3) 0.025(3) 0.038(3) 0.017(2) 0.022(2) 0.012(2)
C55A 0.033(3) 0.027(2) 0.028(2) 0.003(2) 0.017(2) -0.001(2)
C37A 0.042(3) 0.027(2) 0.049(3) -0.020(2) 0.019(2) -0.019(2)
C30A 0.058(4) 0.025(2) 0.042(3) 0.015(2) 0.022(3) 0.020(3)
C34A 0.035(3) 0.042(3) 0.037(3) 0.002(2) 0.008(2) 0.024(2)
C65A 0.026(2) 0.027(3) 0.035(2) 0.002(2) 0.0198(19) 0.002(2)
C70A 0.047(3) 0.017(2) 0.041(2) -0.0001(18) 0.019(2) 0.014(2)
C10A 0.0266(19) 0.037(2) 0.054(2) -0.0132(19) 0.0217(18) -0.0167(18)
C31A 0.044(3) 0.045(4) 0.030(2) 0.011(3) 0.004(3) 0.030(3)
C66A 0.0185(18) 0.062(3) 0.038(2) -0.010(2) -0.0069(17) 0.0148(19)
C35A 0.030(3) 0.052(3) 0.036(3) 0.006(3) 0.002(3) 0.029(2)
C29A 0.054(3) 0.0137(18) 0.043(3) 0.001(3) 0.027(3) 0.0030(18)
C23A 0.037(3) 0.057(3) 0.022(2) -0.001(2) -0.008(2) 0.021(2)
C13A 0.0146(17) 0.039(2) 0.042(2) -0.017(2) 0.0057(16) -0.0090(16)
C69A 0.049(3) 0.048(3) 0.023(2) 0.007(2) 0.000(2) 0.027(3)
C40A 0.037(2) 0.030(3) 0.030(3) -0.013(3) 0.014(3) -0.009(2)
C36A 0.043(2) 0.0199(18) 0.046(2) -0.0170(17) 0.022(2) -0.0100(18)
C42A 0.038(2) 0.0285(18) 0.0257(18) -0.0094(15) 0.0132(16) 0.0009(16)
C71A 0.048(3) 0.0144(17) 0.046(3) -0.0040(18) 0.027(2) 0.001(2)
C59A 0.038(2) 0.0107(15) 0.035(2) 0.0018(15) 0.0157(18) 0.0000(15)
C43A 0.032(3) 0.029(2) 0.022(2) -0.0046(19) 0.015(2) 0.003(3)
C48A 0.036(2) 0.047(3) 0.017(3) -0.005(2) 0.001(2) 0.010(2)
C51A 0.039(3) 0.030(3) 0.017(2) 0.0075(19) 0.014(2) 0.008(2)
C53A 0.059(3) 0.024(2) 0.032(2) 0.0074(18) 0.023(2) 0.009(2)
C52A 0.053(3) 0.041(2) 0.023(2) 0.0058(19) 0.014(2) 0.018(2)
C9A 0.0174(18) 0.036(2) 0.046(2) -0.007(2) 0.0198(18) -0.0078(17)
C57A 0.043(3) 0.025(2) 0.029(2) 0.0106(18) 0.009(2) 0.017(2)
C46A 0.031(2) 0.035(3) 0.021(2) -0.004(2) -0.0082(18) 0.017(2)
C50A 0.042(3) 0.040(3) 0.020(2) 0.008(2) 0.003(2) 0.021(2)
C56A 0.053(3) 0.0213(19) 0.034(2) 0.0118(17) 0.023(2) 0.011(2)
C72A 0.037(2) 0.024(2) 0.0171(19) -0.004(2) 0.0089(16) 0.007(3)
C39A 0.032(2) 0.039(2) 0.0261(19) -0.0202(18) 0.0033(18) -0.008(2)
C60A 0.048(3) 0.0129(17) 0.038(3) 0.0033(18) 0.018(2) -0.0034(18)
C38B 0.024(2) 0.032(3) 0.038(3) -0.008(2) 0.012(2) 0.012(2)
C49B 0.0142(18) 0.052(3) 0.045(2) -0.014(2) 0.0025(18) 0.0072(18)
C50B 0.017(3) 0.046(3) 0.048(4) -0.008(3) 0.018(3) -0.002(2)
C63B 0.041(3) 0.041(3) 0.016(2) -0.005(2) 0.009(2) 0.012(3)
C21B 0.022(3) 0.024(2) 0.040(3) -0.006(2) 0.012(2) -0.006(2)
C28B 0.041(3) 0.019(2) 0.063(3) -0.007(2) 0.023(3) -0.014(2)
C4B 0.016(3) 0.029(3) 0.033(3) -0.010(2) 0.008(2) -0.001(2)
C40B 0.032(3) 0.038(3) 0.026(3) -0.005(2) 0.016(2) 0.008(3)
C39B 0.031(2) 0.031(3) 0.033(3) -0.008(2) 0.016(2) 0.007(2)
C54B 0.032(3) 0.037(3) 0.035(3) 0.002(3) -0.006(3) 0.020(2)
C15B 0.028(2) 0.028(2) 0.040(3) -0.021(2) 0.010(2) -0.010(2)
C64B 0.022(2) 0.045(3) 0.036(3) -0.005(3) 0.000(2) 0.020(2)
C2B 0.0187(19) 0.029(2) 0.024(2) -0.0039(17) 0.0004(16) 0.0099(17)
C46B 0.022(2) 0.039(2) 0.066(3) -0.012(2) 0.023(2) -0.011(2)
C8B 0.024(2) 0.031(2) 0.057(3) -0.021(2) 0.001(2) -0.0120(19)
C1A 0.028(2) 0.019(2) 0.022(2) -0.0026(16) 0.0073(18) 0.0005(17)
C17B 0.058(3) 0.037(3) 0.041(3) 0.018(2) 0.026(2) 0.013(2)
C65B 0.024(2) 0.036(2) 0.067(3) -0.018(2) 0.013(2) -0.0162(19)
C66B 0.021(3) 0.051(3) 0.043(4) -0.014(3) -0.014(3) 0.006(2)
C5B 0.018(2) 0.020(2) 0.026(2) -0.0004(18) 0.010(2) 0.003(2)
C67B 0.034(2) 0.036(2) 0.059(3) 0.004(2) 0.030(2) -0.0062(19)
C48B 0.014(2) 0.054(3) 0.057(3) -0.021(3) -0.001(3) -0.001(2)
C60B 0.035(3) 0.036(3) 0.023(2) 0.009(2) 0.002(2) 0.022(2)
C44B 0.034(3) 0.012(2) 0.041(2) -0.0041(18) 0.014(3) 0.004(2)
C68B 0.031(2) 0.0107(16) 0.035(2) 0.0003(17) 0.012(2) 0.0044(16)
C37B 0.0218(19) 0.036(2) 0.041(2) -0.0025(19) 0.0195(17) 0.0039(17)
C69B 0.0152(17) 0.039(2) 0.033(2) -0.0111(19) -0.0036(16) 0.0055(17)
C35B 0.037(3) 0.024(3) 0.026(3) 0.006(2) 0.016(3) 0.005(2)
C36B 0.029(3) 0.036(4) 0.032(2) 0.003(3) 0.022(2) 0.006(3)
C56B 0.030(2) 0.029(2) 0.026(2) 0.0064(17) 0.0028(17) 0.0168(17)
C70B 0.031(2) 0.0222(18) 0.032(2) -0.0135(16) 0.0140(17) 0.0024(16)
C14B 0.031(2) 0.031(3) 0.029(3) -0.013(3) 0.008(3) -0.001(2)
C71B 0.033(2) 0.0130(17) 0.051(2) -0.0048(17) 0.015(2) -0.0046(16)
C26B 0.046(3) 0.022(2) 0.054(3) 0.012(2) 0.027(3) 0.004(2)
C72B 0.026(2) 0.029(2) 0.036(3) -0.006(2) 0.004(2) 0.013(2)
C22B 0.035(3) 0.018(2) 0.037(3) 0.002(2) 0.020(3) -0.004(2)
C73B 0.031(2) 0.040(3) 0.023(3) -0.004(2) -0.007(2) 0.016(2)
C58B 0.047(3) 0.022(2) 0.041(3) 0.0157(19) 0.020(3) 0.016(2)
C29B 0.043(3) 0.029(3) 0.055(4) 0.004(3) 0.029(3) -0.006(2)
C19B 0.045(3) 0.042(3) 0.018(2) 0.008(3) 0.013(2) 0.018(3)
C74B 0.032(2) 0.051(3) 0.018(3) -0.001(2) -0.004(3) 0.013(2)
C30B 0.057(3) 0.028(2) 0.052(3) 0.014(2) 0.030(2) 0.008(2)
C1B 0.022(2) 0.022(2) 0.022(2) -0.0006(17) 0.007(2) 0.0040(19)
C27B 0.042(3) 0.015(2) 0.058(3) 0.002(2) 0.023(3) -0.006(2)
C12B 0.030(2) 0.051(3) 0.024(2) -0.021(2) -0.0036(18) 0.007(2)
C20B 0.046(2) 0.050(2) 0.0147(18) 0.0064(18) 0.0045(18) 0.022(2)
C13B 0.030(2) 0.047(3) 0.0194(19) -0.0160(18) 0.0013(18) 0.005(2)
C16B 0.050(3) 0.045(3) 0.027(2) 0.020(2) 0.016(2) 0.023(2)
C43B 0.038(4) 0.020(3) 0.036(3) -0.001(2) 0.010(3) 0.014(2)
C53B 0.029(2) 0.052(3) 0.030(2) -0.010(2) -0.0144(18) 0.019(2)
C7B 0.029(3) 0.022(3) 0.048(3) -0.017(3) 0.006(3) -0.007(2)
C59B 0.048(3) 0.035(2) 0.027(2) 0.012(2) 0.012(2) 0.021(2)
C34B 0.043(3) 0.028(3) 0.020(2) 0.0120(19) 0.014(2) 0.012(2)
C18B 0.045(4) 0.038(3) 0.034(3) 0.013(3) 0.028(3) 0.015(3)
C41B 0.043(3) 0.014(2) 0.039(4) 0.003(3) 0.015(3) 0.004(2)
C33B 0.037(3) 0.032(3) 0.016(2) 0.001(2) 0.005(2) 0.011(2)
C75B 0.0169(18) 0.041(2) 0.040(2) -0.021(2) 0.0002(19) -0.0053(18)
C32B 0.031(3) 0.022(3) 0.018(3) 0.001(2) 0.005(2) 0.008(2)
C76B 0.046(3) 0.014(2) 0.040(3) 0.010(2) 0.019(2) 0.007(2)
C77B 0.036(2) 0.0154(17) 0.049(2) -0.0125(17) 0.0149(19) -0.0116(16)
C78B 0.050(3) 0.024(3) 0.023(2) 0.011(2) 0.013(2) 0.011(2)
C47B 0.018(3) 0.048(3) 0.060(3) -0.019(3) 0.011(3) -0.009(3)
C11B 0.027(3) 0.044(3) 0.034(4) -0.020(3) 0.002(3) -0.007(2)
C55B 0.047(3) 0.028(3) 0.030(3) 0.005(3) 0.003(2) 0.022(2)
C52B 0.041(3) 0.033(3) 0.022(2) -0.006(2) -0.010(2) 0.017(3)
C51B 0.046(3) 0.034(3) 0.020(2) 0.008(2) 0.001(2) 0.024(2)
C10B 0.028(3) 0.033(3) 0.030(2) -0.016(3) -0.007(2) 0.003(2)
C25B 0.024(2) 0.030(3) 0.046(4) -0.017(3) 0.013(3) -0.014(3)
C79B 0.036(3) 0.036(3) 0.021(2) -0.006(2) -0.007(2) 0.013(2)
C31B 0.026(3) 0.025(3) 0.022(2) -0.0015(19) 0.013(2) 0.002(2)
C42B 0.045(4) 0.018(3) 0.030(3) 0.001(2) 0.011(3) 0.013(2)
C3B 0.014(2) 0.031(3) 0.030(3) -0.009(3) 0.001(2) 0.005(3)
C23B 0.036(3) 0.015(2) 0.046(3) -0.001(2) 0.023(2) -0.004(2)
C45B 0.045(3) 0.0117(19) 0.040(3) -0.005(3) 0.023(3) 0.0037(17)
C24B 0.033(3) 0.019(3) 0.046(3) -0.006(2) 0.016(3) -0.010(2)
C57B 0.033(3) 0.020(3) 0.033(3) 0.009(2) 0.016(3) 0.008(3)
C9B 0.029(3) 0.048(4) 0.042(4) -0.018(3) -0.011(3) -0.009(3)
C6B 0.029(3) 0.026(3) 0.031(2) -0.016(2) -0.003(2) -0.002(2)
C9 0.0324(12) 0.0314(11) 0.0336(12) -0.0038(9) 0.0014(9) 0.0132(9)
C5 0.0270(11) 0.0244(10) 0.0351(12) -0.0033(9) 0.0048(9) 0.0043(8)
C4 0.0721(19) 0.0396(13) 0.0229(11) -0.0036(10) -0.0016(12) 0.0370(13)
C7 0.0322(12) 0.0218(10) 0.0380(12) -0.0038(9) -0.0049(10) 0.0041(9)
C67A 0.0289(19) 0.0288(18) 0.054(2) -0.0154(18) 0.0129(18) -0.0167(16)
C73A 0.035(2) 0.041(2) 0.0157(16) -0.0093(15) 0.0012(15) 0.0049(17)
C2A 0.027(2) 0.028(2) 0.016(2) -0.0084(17) -0.0015(18) 0.0035(18)
Sc3 0.0241(10) 0.0313(11) 0.0184(10) 0.0010(7) 0.0006(7) 0.0028(7)
Cl2X 0.0345(17) 0.053(2) 0.090(3) -0.037(2) 0.0229(18) -0.0084(15)
Sc1 0.0287(10) 0.0201(7) 0.0182(7) 0.0040(5) 0.0052(6) 0.0025(6)
C2C 0.0399(18) 0.0369(18) 0.0363(18) -0.0006(9) 0.0034(10) 0.0005(9)
Cl2W 0.094(5) 0.057(4) 0.109(5) 0.010(4) -0.060(4) -0.008(3)
C2W 0.030(3) 0.032(3) 0.045(4) 0.002(3) 0.000(3) -0.025(3)
C6W 0.031(3) 0.031(3) 0.051(3) -0.007(3) 0.000(3) -0.005(3)
C4W 0.045(4) 0.036(4) 0.058(4) 0.001(4) -0.005(4) -0.007(3)
Cl1X 0.060(4) 0.045(4) 0.109(6) 0.022(4) 0.017(5) 0.025(3)
C6X 0.035(4) 0.037(4) 0.051(4) -0.002(3) 0.000(3) -0.009(3)
C5X 0.038(4) 0.039(4) 0.055(4) -0.007(4) -0.001(4) 0.001(4)
C1X 0.038(4) 0.033(3) 0.053(4) 0.002(3) 0.003(3) -0.007(3)
C2X 0.045(4) 0.038(4) 0.058(4) -0.003(4) 0.005(4) -0.004(4)
C4X 0.044(5) 0.036(5) 0.061(5) -0.009(4) 0.001(4) 0.001(4)
C3X 0.039(4) 0.029(4) 0.056(4) -0.002(4) 0.010(4) 0.003(4)
Cl2Z 0.0554(11) 0.0306(10) 0.0620(13) 0.0198(9) -0.0118(10) -0.0075(8)
Cl1Z 0.0416(7) 0.0514(7) 0.0658(8) -0.0273(6) -0.0066(6) 0.0169(5)
C5Z 0.033(3) 0.042(2) 0.060(3) -0.003(3) 0.002(3) -0.007(2)
C4Z 0.021(2) 0.044(2) 0.047(3) -0.011(2) 0.0046(17) 0.0063(18)
C6Z 0.036(3) 0.026(2) 0.048(3) 0.0005(19) -0.0032(19) -0.0078(18)
C1Z 0.037(2) 0.030(2) 0.051(3) -0.011(2) 0.008(2) 0.0021(19)
C3Z 0.035(3) 0.039(3) 0.059(3) -0.024(3) 0.005(2) 0.018(2)
C2Z 0.027(2) 0.024(2) 0.049(2) 0.0010(18) 0.0161(17) 0.0066(17)
Sc4 0.0330(12) 0.0202(10) 0.0288(11) -0.0071(7) 0.0103(8) -0.0011(7)
C1D 0.0426(17) 0.0438(17) 0.0459(17) 0.0024(9) 0.0083(10) -0.0016(9)
C2D 0.0385(16) 0.0415(16) 0.0444(17) 0.0005(9) 0.0085(10) 0.0010(9)
Sc6 0.0273(17) 0.0184(8) 0.0239(8) 0.0031(6) 0.0020(10) 0.0084(9)
Sc7 0.053(5) 0.047(4) 0.063(5) -0.004(4) 0.027(4) -0.005(3)
C80B 0.033(3) 0.036(3) 0.044(3) 0.013(3) 0.027(3) 0.010(3)
Cl1W 0.089(3) 0.074(3) 0.060(2) -0.032(2) 0.029(2) -0.043(2)
Sc8 0.058(5) 0.074(6) 0.084(6) -0.001(4) 0.019(4) 0.007(4)

loop_
_atom_type_symbol
_atom_type_description
_atom_type_scat_dispersion_real
_atom_type_scat_dispersion_imag
_atom_type_scat_source
C C 0.0033 0.0016 'International Tables Vol C Tables 4.2.6.8 and 6.1.1.4'
H H 0.0000 0.0000 'International Tables Vol C Tables 4.2.6.8 and 6.1.1.4'
S S 0.1246 0.1234 'International Tables Vol C Tables 4.2.6.8 and 6.1.1.4'
Cl Cl 0.1484 0.1585 'International Tables Vol C Tables 4.2.6.8 and 6.1.1.4'
Sc Sc 0.2519 0.3716 'International Tables Vol C Tables 4.2.6.8 and 6.1.1.4'

loop_
_geom_angle_atom_site_label_1
_geom_angle_atom_site_label_2
_geom_angle_atom_site_label_3
_geom_angle
_geom_angle_site_symmetry_1
C2W C3W C4W 132.6(19) .
C2W C3W H15 113.7 .
C4W C3W H15 113.7 .
C2W C1W C6W 127(3) .
C2W C1W H16 116.3 .
C6W C1W H16 116.3 .
C6W C5W C4W 133(3) .
C6W C5W Cl1W 114.8(19) .
C4W C5W Cl1W 112.1(18) .
S1S C1S S1S 180.00(5) 3_657
C4 C2 C1 109.1(3) .
C4 C2 C6 110.3(2) .
C1 C2 C6 108.3(2) .
C4 C2 H1 109.7 .
C1 C2 H1 109.7 .
C6 C2 H1 109.7 .
C8 C6 C2 109.9(2) .
C8 C6 H2 109.7 .
C2 C6 H2 109.7 .
C8 C6 H3 109.7 .
C2 C6 H3 109.7 .
H2 C6 H3 108.2 .
C8 C10 C9 109.84(19) .
C8 C10 H4 109.7 .
C9 C10 H4 109.7 .
C8 C10 H5 109.7 .
C9 C10 H5 109.7 .
H4 C10 H5 108.2 .
C1 C3 C7 109.6(2) .
C1 C3 C5 108.62(19) .
C7 C3 C5 109.86(18) .
C1 C3 H6 109.6 .
C7 C3 H6 109.6 .
C5 C3 H6 109.6 .
C6 C8 C10 110.0(2) .
C6 C8 C7 108.8(2) .
C10 C8 C7 109.7(2) .
C6 C8 H7 109.5 .
C10 C8 H7 109.5 .
C7 C8 H7 109.5 .
C76A C1 C61B 49.0(4) .
C76A C1 C3 123.1(3) .
C61B C1 C3 124.1(3) .
C76A C1 C2 118.8(3) .
C61B C1 C2 120.1(3) .
C3 C1 C2 109.79(18) .
C76A C1 C1A 71.0(3) .
C61B C1 C1A 22.3(2) .
C3 C1 C1A 112.2(3) .
C2 C1 C1A 116.3(3) .
C76A C1 C1B 20.3(2) .
C61B C1 C1B 68.6(3) .
C3 C1 C1B 110.0(3) .
C2 C1 C1B 117.3(3) .
C1A C1 C1B 90.0(3) .
C75A C18A C17A 122.1(6) .
C75A C18A C19A 121.2(6) .
C17A C18A C19A 108.8(6) .
C75A C15A C14A 121.8(8) .
C75A C15A C11A 120.8(6) .
C14A C15A C11A 107.4(7) .
C3A C21A C25A 117.0(8) .
C3A C21A C22A 120.2(6) .
C25A C21A C22A 111.5(8) .
C1 C61B C62B 119.7(4) .
C1 C61B C68B 119.4(4) .
C62B C61B C68B 117.2(4) .
C1 C61B C1B 61.0(3) .
C62B C61B C1B 112.0(4) .
C68B C61B C1B 113.5(5) .
C11A C74A C17A 115.9(5) .
C11A C74A C76A 118.1(5) .
C17A C74A C76A 123.0(5) .
C80A C12A C13A 121.9(13) .
C80A C12A C11A 120.5(11) .
C13A C12A C11A 108.6(8) .
C15A C75A C18A 117.3(6) .
C15A C75A C27A 118.2(7) .
C18A C75A C27A 117.5(6) .
C1 C76A C77A 120.2(4) .
C1 C76A C74A 119.5(4) .
C77A C76A C74A 117.1(4) .
C1 C76A C1A 59.5(3) .
C77A C76A C1A 113.9(4) .
C74A C76A C1A 111.6(4) .
C32B C62B C6B 116.7(6) .
C32B C62B C61B 122.9(6) .
C6B C62B C61B 117.3(6) .
C59A C5A C4A 118.2(6) .
C59A C5A C1A 123.9(5) .
C4A C5A C1A 110.3(5) .
C58A C77A C80A 116.5(6) .
C58A C77A C76A 122.0(6) .
C80A C77A C76A 118.8(4) .
C61A C25A C21A 126.4(12) .
C61A C25A C24A 120.1(11) .
C21A C25A C24A 104.9(9) .
C67A C4A C5A 123.2(8) .
C67A C4A C3A 122.6(7) .
C5A C4A C3A 106.2(8) .
C74A C11A C15A 122.7(6) .
C74A C11A C12A 122.3(8) .
C15A C11A C12A 107.5(7) .
C20A C22A C21A 119.4(6) .
C20A C22A C23A 118.6(7) .
C21A C22A C23A 107.8(6) .
C21A C3A C2A 121.8(6) .
C21A C3A C4A 119.9(7) .
C2A C3A C4A 109.2(7) .
C74A C17A C18A 120.4(6) .
C74A C17A C16A 123.5(5) .
C18A C17A C16A 107.6(5) .
C6A C61A C25A 118.3(11) .
C6A C61A C67A 119.4(9) .
C25A C61A C67A 116.2(8) .
C2A C16A C17A 121.0(5) .
C2A C16A C20A 119.5(6) .
C17A C16A C20A 108.4(6) .
C61A C6A C10A 121.5(11) .
C61A C6A C7A 121.8(13) .
C10A C6A C7A 106.5(9) .
C66A C24A C23A 122.1(8) .
C66A C24A C25A 120.2(8) .
C23A C24A C25A 107.7(9) .
C77A C58A C57A 122.9(10) .
C77A C58A C59A 121.4(10) .
C57A C58A C59A 105.6(9) .
C14A C78A C28A 118.3(8) .
C14A C78A C37A 119.1(8) .
C28A C78A C37A 115.7(6) .
C28A C27A C75A 120.1(7) .
C28A C27A C26A 109.6(6) .
C75A C27A C26A 121.1(6) .
C78A C14A C15A 120.2(11) .
C78A C14A C13A 120.3(9) .
C15A C14A C13A 108.7(8) .
C27A C28A C78A 121.2(6) .
C27A C28A C29A 107.4(7) .
C78A C28A C29A 122.9(6) .
C47A C79A C38A 116.5(8) .
C47A C79A C13A 117.1(5) .
C38A C79A C13A 119.2(7) .
C48A C49A C52A 118.9(5) .
C48A C49A C50A 107.4(6) .
C52A C49A C50A 118.7(6) .
C79A C47A C46A 122.2(5) .
C79A C47A C48A 122.9(6) .
C46A C47A C48A 106.8(6) .
C12A C80A C46A 115.6(8) .
C12A C80A C77A 119.5(8) .
C46A C80A C77A 119.8(5) .
C22A C20A C19A 120.2(6) .
C22A C20A C16A 119.8(6) .
C19A C20A C16A 106.6(6) .
C64A C8A C7A 123.0(10) .
C64A C8A C9A 120.3(10) .
C7A C8A C9A 107.2(12) .
C64A C45A C44A 121.4(6) .
C64A C45A C41A 123.4(6) .
C44A C45A C41A 106.5(6) .
C42A C41A C70A 121.2(6) .
C42A C41A C45A 108.4(5) .
C70A C41A C45A 120.1(6) .
C31A C32A C30A 121.8(9) .
C31A C32A C33A 109.1(8) .
C30A C32A C33A 115.7(7) .
C79A C38A C39A 123.7(14) .
C79A C38A C37A 120.3(10) .
C39A C38A C37A 107.8(14) .
C70A C33A C34A 120.9(9) .
C70A C33A C32A 123.1(8) .
C34A C33A C32A 105.7(7) .
C10A C62A C54A 114.9(7) .
C10A C62A C63A 119.9(7) .
C54A C62A C63A 118.1(8) .
C66A C7A C8A 119.4(9) .
C66A C7A C6A 121.1(8) .
C8A C7A C6A 109.5(10) .
C68A C19A C20A 121.6(7) .
C68A C19A C18A 121.4(7) .
C20A C19A C18A 108.4(5) .
C45A C44A C43A 109.3(6) .
C45A C44A C65A 120.3(7) .
C43A C44A C65A 121.4(6) .
C60A C63A C67A 118.0(6) .
C60A C63A C62A 117.4(6) .
C67A C63A C62A 119.5(7) .
C8A C64A C45A 119.3(7) .
C8A C64A C34A 118.5(7) .
C45A C64A C34A 115.0(6) .
C55A C54A C53A 107.1(6) .
C55A C54A C62A 121.6(6) .
C53A C54A C62A 122.4(6) .
C26A C68A C19A 117.1(7) .
C26A C68A C69A 118.6(6) .
C19A C68A C69A 117.9(7) .
C68A C26A C27A 120.7(6) .
C68A C26A C30A 123.6(7) .
C27A C26A C30A 106.1(7) .
C65A C55A C54A 120.9(7) .
C65A C55A C51A 122.3(6) .
C54A C55A C51A 108.6(7) .
C78A C37A C36A 122.5(6) .
C78A C37A C38A 120.2(9) .
C36A C37A C38A 108.0(9) .
C29A C30A C32A 121.3(7) .
C29A C30A C26A 108.8(7) .
C32A C30A C26A 116.3(8) .
C64A C34A C35A 118.9(8) .
C64A C34A C33A 123.2(8) .
C35A C34A C33A 109.1(7) .
C55A C65A C9A 117.7(6) .
C55A C65A C44A 117.4(6) .
C9A C65A C44A 118.0(6) .
C33A C70A C41A 116.2(7) .
C33A C70A C71A 119.3(7) .
C41A C70A C71A 118.6(6) .
C62A C10A C9A 123.5(6) .
C62A C10A C6A 120.3(7) .
C9A C10A C6A 108.4(7) .
C32A C31A C35A 108.4(7) .
C32A C31A C69A 122.7(9) .
C35A C31A C69A 119.3(9) .
C24A C66A C7A 117.5(6) .
C24A C66A C35A 117.3(7) .
C7A C66A C35A 118.1(6) .
C66A C35A C34A 122.0(7) .
C66A C35A C31A 121.8(7) .
C34A C35A C31A 107.4(7) .
C30A C29A C71A 123.4(7) .
C30A C29A C28A 107.8(7) .
C71A C29A C28A 119.2(7) .
C69A C23A C22A 123.2(7) .
C69A C23A C24A 120.6(6) .
C22A C23A C24A 107.7(7) .
C12A C13A C79A 121.1(8) .
C12A C13A C14A 107.8(8) .
C79A C13A C14A 120.8(6) .
C23A C69A C31A 118.0(8) .
C23A C69A C68A 118.2(6) .
C31A C69A C68A 116.9(8) .
C42A C40A C39A 120.8(8) .
C42A C40A C36A 117.5(8) .
C39A C40A C36A 109.5(9) .
C71A C36A C40A 123.3(7) .
C71A C36A C37A 120.4(5) .
C40A C36A C37A 106.4(7) .
C40A C42A C41A 121.6(6) .
C40A C42A C43A 118.2(7) .
C41A C42A C43A 108.3(5) .
C36A C71A C29A 118.4(6) .
C36A C71A C70A 117.9(6) .
C29A C71A C70A 117.1(7) .
C5A C59A C60A 119.8(5) .
C5A C59A C58A 122.7(7) .
C60A C59A C58A 108.9(7) .
C44A C43A C72A 120.7(6) .
C44A C43A C42A 107.4(6) .
C72A C43A C42A 122.5(6) .
C49A C48A C73A 124.0(7) .
C49A C48A C47A 108.9(6) .
C73A C48A C47A 118.4(6) .
C72A C51A C52A 122.5(7) .
C72A C51A C55A 120.1(6) .
C52A C51A C55A 108.0(7) .
C56A C53A C52A 122.3(6) .
C56A C53A C54A 117.1(6) .
C52A C53A C54A 108.4(5) .
C49A C52A C51A 118.9(6) .
C49A C52A C53A 118.3(5) .
C51A C52A C53A 107.7(6) .
C65A C9A C10A 120.4(5) .
C65A C9A C8A 120.7(8) .
C10A C9A C8A 108.2(7) .
C50A C57A C58A 121.2(7) .
C50A C57A C56A 120.1(5) .
C58A C57A C56A 108.4(6) .
C47A C46A C50A 108.5(5) .
C47A C46A C80A 121.1(6) .
C50A C46A C80A 121.8(6) .
C57A C50A C46A 117.6(5) .
C57A C50A C49A 121.8(7) .
C46A C50A C49A 108.1(5) .
C53A C56A C60A 122.0(6) .
C53A C56A C57A 118.7(6) .
C60A C56A C57A 108.6(5) .
C43A C72A C51A 117.2(5) .
C43A C72A C73A 117.7(6) .
C51A C72A C73A 118.5(6) .
C73A C39A C40A 122.3(7) .
C73A C39A C38A 119.5(10) .
C40A C39A C38A 108.2(9) .
C63A C60A C56A 122.8(6) .
C63A C60A C59A 121.9(6) .
C56A C60A C59A 107.3(5) .
C72B C38B C39B 123.0(6) .
C72B C38B C37B 121.1(6) .
C39B C38B C37B 106.1(6) .
C64B C49B C50B 121.1(9) .
C64B C49B C48B 122.6(6) .
C50B C49B C48B 107.1(9) .
C37B C50B C46B 120.6(12) .
C37B C50B C49B 119.1(12) .
C46B C50B C49B 109.5(11) .
C19B C63B C13B 118.0(7) .
C19B C63B C40B 117.1(8) .
C13B C63B C40B 117.7(7) .
C4B C21B C22B 119.9(6) .
C4B C21B C25B 119.2(8) .
C22B C21B C25B 109.7(9) .
C65B C28B C27B 122.8(7) .
C65B C28B C29B 124.3(7) .
C27B C28B C29B 105.2(8) .
C21B C4B C3B 120.7(9) .
C21B C4B C5B 120.9(7) .
C3B C4B C5B 109.1(9) .
C36B C40B C39B 107.7(7) .
C36B C40B C63B 121.2(8) .
C39B C40B C63B 120.9(8) .
C70B C39B C40B 120.2(7) .
C70B C39B C38B 120.3(6) .
C40B C39B C38B 109.1(7) .
C55B C54B C53B 108.0(8) .
C55B C54B C64B 123.3(7) .
C53B C54B C64B 118.8(8) .
C11B C15B C77B 119.7(8) .
C11B C15B C14B 110.1(11) .
C77B C15B C14B 120.4(7) .
C49B C64B C54B 116.5(7) .
C49B C64B C72B 119.4(7) .
C54B C64B C72B 117.6(7) .
C56B C2B C3B 118.9(9) .
C56B C2B C1B 123.7(5) .
C3B C2B C1B 110.5(8) .
C67B C46B C50B 120.8(8) .
C67B C46B C47B 122.3(8) .
C50B C46B C47B 106.0(10) .
C65B C8B C7B 122.1(7) .
C65B C8B C9B 119.6(9) .
C7B C8B C9B 107.1(9) .
C2A C1A C5A 104.7(4) .
C2A C1A C1 127.1(4) .
C5A C1A C1 128.3(4) .
C2A C1A C76A 115.5(4) .
C5A C1A C76A 112.2(4) .
C1 C1A C76A 49.5(2) .
C30B C17B C16B 119.4(6) .
C30B C17B C18B 117.0(8) .
C16B C17B C18B 106.4(8) .
C28B C65B C47B 117.3(9) .
C28B C65B C8B 117.2(6) .
C47B C65B C8B 118.0(10) .
C9B C66B C48B 124.0(11) .
C9B C66B C53B 114.2(10) .
C48B C66B C53B 115.7(8) .
C31B C5B C4B 119.1(6) .
C31B C5B C1B 124.0(6) .
C4B C5B C1B 108.8(6) .
C46B C67B C80B 119.6(6) .
C46B C67B C29B 117.5(7) .
C80B C67B C29B 116.1(7) .
C66B C48B C47B 120.7(9) .
C66B C48B C49B 121.8(8) .
C47B C48B C49B 106.4(9) .
C73B C60B C59B 122.7(6) .
C73B C60B C56B 123.1(7) .
C59B C60B C56B 105.4(6) .
C45B C44B C70B 122.0(7) .
C45B C44B C43B 108.5(7) .
C70B C44B C43B 121.4(8) .
C57B C68B C71B 117.5(7) .
C57B C68B C61B 120.7(7) .
C71B C68B C61B 118.9(5) .
C50B C37B C36B 119.9(9) .
C50B C37B C38B 120.8(8) .
C36B C37B C38B 109.1(6) .
C3B C69B C75B 117.8(7) .
C3B C69B C73B 115.7(8) .
C75B C69B C73B 120.7(5) .
C22B C35B C34B 119.7(6) .
C22B C35B C31B 121.0(6) .
C34B C35B C31B 108.8(6) .
C37B C36B C40B 107.9(7) .
C37B C36B C80B 121.0(7) .
C40B C36B C80B 121.5(7) .
C2B C56B C60B 118.9(6) .
C2B C56B C57B 121.3(8) .
C60B C56B C57B 110.2(8) .
C39B C70B C14B 120.0(7) .
C39B C70B C44B 117.2(6) .
C14B C70B C44B 116.5(6) .
C70B C14B C15B 121.7(7) .
C70B C14B C13B 118.7(10) .
C15B C14B C13B 107.9(9) .
C7B C71B C68B 118.6(7) .
C7B C71B C27B 118.3(7) .
C68B C71B C27B 118.3(6) .
C27B C26B C58B 118.1(7) .
C27B C26B C30B 110.5(6) .
C58B C26B C30B 119.0(8) .
C38B C72B C43B 116.4(7) .
C38B C72B C64B 118.5(6) .
C43B C72B C64B 118.4(7) .
C35B C22B C21B 119.1(6) .
C35B C22B C23B 120.8(7) .
C21B C22B C23B 107.5(7) .
C60B C73B C74B 119.0(7) .
C60B C73B C69B 118.4(7) .
C74B C73B C69B 117.7(7) .
C26B C58B C59B 120.7(7) .
C26B C58B C57B 119.2(8) .
C59B C58B C57B 109.4(8) .
C30B C29B C67B 124.8(9) .
C30B C29B C28B 110.1(8) .
C67B C29B C28B 117.4(8) .
C63B C19B C20B 122.0(8) .
C63B C19B C18B 122.1(7) .
C20B C19B C18B 108.1(8) .
C12B C74B C73B 120.7(7) .
C12B C74B C20B 115.8(7) .
C73B C74B C20B 116.3(7) .
C17B C30B C29B 118.6(7) .
C17B C30B C26B 120.3(7) .
C29B C30B C26B 104.6(7) .
C5B C1B C2B 103.9(5) .
C5B C1B C1 127.1(4) .
C2B C1B C1 129.0(4) .
C5B C1B C61B 114.7(4) .
C2B C1B C61B 113.2(5) .
C1 C1B C61B 50.4(3) .
C26B C27B C28B 109.2(6) .
C26B C27B C71B 123.3(8) .
C28B C27B C71B 119.3(7) .
C74B C12B C13B 123.2(6) .
C74B C12B C11B 122.1(11) .
C13B C12B C11B 106.7(11) .
C16B C20B C19B 107.3(7) .
C16B C20B C74B 124.7(6) .
C19B C20B C74B 120.2(7) .
C63B C13B C14B 122.1(8) .
C63B C13B C12B 120.0(6) .
C14B C13B C12B 107.8(7) .
C20B C16B C59B 116.1(6) .
C20B C16B C17B 110.9(6) .
C59B C16B C17B 120.6(7) .
C44B C43B C72B 120.9(9) .
C44B C43B C42B 107.5(8) .
C72B C43B C42B 123.1(8) .
C52B C53B C54B 107.8(7) .
C52B C53B C66B 121.9(7) .
C54B C53B C66B 123.4(7) .
C6B C7B C71B 122.4(9) .
C6B C7B C8B 109.4(7) .
C71B C7B C8B 119.2(10) .
C58B C59B C16B 119.8(7) .
C58B C59B C60B 109.5(6) .
C16B C59B C60B 120.8(7) .
C78B C34B C35B 122.6(7) .
C78B C34B C33B 120.5(7) .
C35B C34B C33B 107.9(5) .
C80B C18B C17B 124.6(10) .
C80B C18B C19B 120.1(6) .
C17B C18B C19B 106.8(8) .
C45B C41B C76B 122.0(8) .
C45B C41B C42B 106.5(7) .
C76B C41B C42B 122.3(8) .
C79B C33B C32B 122.7(6) .
C79B C33B C34B 120.6(6) .
C32B C33B C34B 107.6(6) .
C11B C75B C25B 114.7(11) .
C11B C75B C69B 120.6(11) .
C25B C75B C69B 119.2(6) .
C62B C32B C31B 123.0(6) .
C62B C32B C33B 119.4(7) .
C31B C32B C33B 107.9(6) .
C23B C76B C78B 119.1(5) .
C23B C76B C41B 113.9(7) .
C78B C76B C41B 119.4(7) .
C24B C77B C15B 119.6(6) .
C24B C77B C45B 115.6(6) .
C15B C77B C45B 118.4(6) .
C34B C78B C51B 119.0(7) .
C34B C78B C76B 117.7(7) .
C51B C78B C76B 117.1(6) .
C48B C47B C46B 110.9(12) .
C48B C47B C65B 120.3(12) .
C46B C47B C65B 120.3(13) .
C15B C11B C75B 124.1(11) .
C15B C11B C12B 107.5(16) .
C75B C11B C12B 118.1(17) .
C42B C55B C54B 118.0(7) .
C42B C55B C51B 119.2(8) .
C54B C55B C51B 106.4(7) .
C53B C52B C51B 109.7(6) .
C53B C52B C79B 121.1(7) .
C51B C52B C79B 121.2(7) .
C52B C51B C78B 119.0(6) .
C52B C51B C55B 107.8(7) .
C78B C51B C55B 124.1(7) .
C79B C10B C9B 119.9(9) .
C79B C10B C6B 119.6(6) .
C9B C10B C6B 111.3(9) .
C75B C25B C21B 121.4(9) .
C75B C25B C24B 121.7(11) .
C21B C25B C24B 106.1(10) .
C33B C79B C10B 118.3(6) .
C33B C79B C52B 118.9(7) .
C10B C79B C52B 116.0(7) .
C5B C31B C32B 121.7(6) .
C5B C31B C35B 119.6(6) .
C32B C31B C35B 107.7(6) .
C55B C42B C43B 119.5(7) .
C55B C42B C41B 117.6(8) .
C43B C42B C41B 107.2(7) .
C4B C3B C69B 121.6(9) .
C4B C3B C2B 106.7(12) .
C69B C3B C2B 124.1(13) .
C24B C23B C22B 108.9(7) .
C24B C23B C76B 121.3(6) .
C22B C23B C76B 119.9(6) .
C44B C45B C77B 120.8(7) .
C44B C45B C41B 109.8(6) .
C77B C45B C41B 122.1(7) .
C77B C24B C23B 123.8(7) .
C77B C24B C25B 118.4(8) .
C23B C24B C25B 107.7(8) .
C68B C57B C58B 123.3(9) .
C68B C57B C56B 123.3(12) .
C58B C57B C56B 103.9(10) .
C66B C9B C10B 126.3(13) .
C66B C9B C8B 117.2(12) .
C10B C9B C8B 104.6(12) .
C62B C6B C7B 122.1(8) .
C62B C6B C10B 122.5(7) .
C7B C6B C10B 107.6(7) .
C5 C9 C4 108.68(19) .
C5 C9 C10 109.1(2) .
C4 C9 C10 109.6(2) .
C5 C9 H8 109.8 .
C4 C9 H8 109.8 .
C10 C9 H8 109.8 .
C9 C5 C3 110.2(2) .
C9 C5 H9 109.6 .
C3 C5 H9 109.6 .
C9 C5 H10 109.6 .
C3 C5 H10 109.6 .
H9 C5 H10 108.1 .
C2 C4 C9 109.8(2) .
C2 C4 H11 109.7 .
C9 C4 H11 109.7 .
C2 C4 H12 109.7 .
C9 C4 H12 109.7 .
H11 C4 H12 108.2 .
C3 C7 C8 109.37(19) .
C3 C7 H13 109.8 .
C8 C7 H13 109.8 .
C3 C7 H14 109.8 .
C8 C7 H14 109.8 .
H13 C7 H14 108.2 .
C4A C67A C63A 118.1(6) .
C4A C67A C61A 117.7(6) .
C63A C67A C61A 119.4(5) .
C39A C73A C48A 118.0(5) .
C39A C73A C72A 118.4(5) .
C48A C73A C72A 116.9(6) .
C16A C2A C3A 118.8(5) .
C16A C2A C1A 123.8(5) .
C3A C2A C1A 108.8(5) .
C3W C2W C1W 110.9(19) .
C3W C2W H17 124.6 .
C1W C2W H17 124.6 .
C5W C6W C1W 110(3) .
C5W C6W Cl2W 135.2(19) .
C1W C6W Cl2W 115.2(16) .
C5W C4W C3W 107(2) .
C5W C4W H18 126.7 .
C3W C4W H18 126.7 .
C1X C6X C5X 120.5(10) .
C1X C6X Cl2X 126.3(13) .
C5X C6X Cl2X 113.1(13) .
C6X C5X C4X 117.0(9) .
C6X C5X H19 121.5 .
C4X C5X H19 121.5 .
C6X C1X C2X 121.4(10) .
C6X C1X Cl1X 122.6(13) .
C2X C1X Cl1X 115.8(12) .
C1X C2X C3X 117.5(9) .
C1X C2X H20 121.3 .
C3X C2X H20 121.3 .
C3X C4X C5X 122.2(10) .
C3X C4X H21 118.9 .
C5X C4X H21 118.9 .
C4X C3X C2X 121.1(10) .
C4X C3X H22 119.4 .
C2X C3X H22 119.4 .
C4Z C5Z C6Z 115.6(7) .
C4Z C5Z H23 122.2 .
C6Z C5Z H23 122.2 .
C5Z C4Z C3Z 122.2(6) .
C5Z C4Z H24 118.9 .
C3Z C4Z H24 118.9 .
C1Z C6Z C5Z 121.5(6) .
C1Z C6Z Cl2Z 120.9(5) .
C5Z C6Z Cl2Z 117.5(5) .
C6Z C1Z C2Z 120.9(7) .
C6Z C1Z Cl1Z 119.7(6) .
C2Z C1Z Cl1Z 119.4(9) .
C2Z C3Z C4Z 119.7(8) .
C2Z C3Z H25 120.1 .
C4Z C3Z H25 120.1 .
C3Z C2Z C1Z 119.7(8) .
C3Z C2Z H26 120.2 .
C1Z C2Z H26 120.2 .
C18B C80B C36B 116.9(7) .
C18B C80B C67B 118.6(8) .
C36B C80B C67B 118.1(8) .

loop_
_geom_bond_atom_site_label_1
_geom_bond_atom_site_label_2
_geom_bond_distance
_geom_bond_site_symmetry_2
C3W C2W 1.329(15) .
C3W C4W 1.355(16) .
C3W H15 0.9300 .
C1W C2W 1.365(18) .
C1W C6W 1.372(17) .
C1W H16 0.9300 .
C5W C6W 1.351(19) .
C5W C4W 1.351(18) .
C5W Cl1W 1.79(4) .
S1S C1S 1.5526(8) .
C1S S1S 1.5526(8) 3_657
C2 C4 1.517(5) .
C2 C1 1.541(3) .
C2 C6 1.541(5) .
C2 H1 0.9800 .
C6 C8 1.517(4) .
C6 H2 0.9700 .
C6 H3 0.9700 .
C10 C8 1.522(4) .
C10 C9 1.537(3) .
C10 H4 0.9700 .
C10 H5 0.9700 .
C3 C1 1.524(3) .
C3 C7 1.525(3) .
C3 C5 1.531(3) .
C3 H6 0.9800 .
C8 C7 1.542(3) .
C8 H7 0.9800 .
C1 C76A 1.413(5) .
C1 C61B 1.454(5) .
C1 C1A 1.600(6) .
C1 C1B 1.650(6) .
C1C C2C 1.168(5) .
C18A C75A 1.404(9) .
C18A C17A 1.434(8) .
C18A C19A 1.447(9) .
C15A C75A 1.378(10) .
C15A C14A 1.439(11) .
C15A C11A 1.448(10) .
C21A C3A 1.368(10) .
C21A C25A 1.419(15) .
C21A C22A 1.434(10) .
C61B C62B 1.499(8) .
C61B C68B 1.503(7) .
C61B C1B 1.756(8) .
C74A C11A 1.391(8) .
C74A C17A 1.428(8) .
C74A C76A 1.494(7) .
C12A C80A 1.418(13) .
C12A C13A 1.424(14) .
C12A C11A 1.450(18) .
C75A C27A 1.444(9) .
C76A C77A 1.491(6) .
C76A C1A 1.756(8) .
C62B C32B 1.405(9) .
C62B C6B 1.410(9) .
C5A C59A 1.355(7) .
C5A C4A 1.445(10) .
C5A C1A 1.478(6) .
C77A C58A 1.389(15) .
C77A C80A 1.455(6) .
C25A C61A 1.396(15) .
C25A C24A 1.51(2) .
C4A C67A 1.403(12) .
C4A C3A 1.450(13) .
C22A C20A 1.389(10) .
C22A C23A 1.436(9) .
C3A C2A 1.439(8) .
C17A C16A 1.441(8) .
C61A C6A 1.382(13) .
C61A C67A 1.466(8) .
C16A C2A 1.381(9) .
C16A C20A 1.476(9) .
C6A C10A 1.454(17) .
C6A C7A 1.456(17) .
C24A C66A 1.406(10) .
C24A C23A 1.459(12) .
C58A C57A 1.448(15) .
C58A C59A 1.462(10) .
C78A C14A 1.403(14) .
C78A C28A 1.424(10) .
C78A C37A 1.437(9) .
C27A C28A 1.409(9) .
C27A C26A 1.447(10) .
C14A C13A 1.441(14) .
C28A C29A 1.463(8) .
C79A C47A 1.386(9) .
C79A C38A 1.40(2) .
C79A C13A 1.430(7) .
C49A C48A 1.404(10) .
C49A C52A 1.425(9) .
C49A C50A 1.455(7) .
C47A C46A 1.427(8) .
C47A C48A 1.464(9) .
C80A C46A 1.441(7) .
C20A C19A 1.442(10) .
C8A C64A 1.397(18) .
C8A C7A 1.425(14) .
C8A C9A 1.458(16) .
C45A C64A 1.419(8) .
C45A C44A 1.427(10) .
C45A C41A 1.452(9) .
C41A C42A 1.419(9) .
C41A C70A 1.440(9) .
C32A C31A 1.392(13) .
C32A C30A 1.431(12) .
C32A C33A 1.477(14) .
C38A C39A 1.438(19) .
C38A C37A 1.452(18) .
C33A C70A 1.434(11) .
C33A C34A 1.439(12) .
C62A C10A 1.378(12) .
C62A C54A 1.457(10) .
C62A C63A 1.471(11) .
C7A C66A 1.409(9) .
C19A C68A 1.428(9) .
C44A C43A 1.429(10) .
C44A C65A 1.439(8) .
C63A C60A 1.417(9) .
C63A C67A 1.429(8) .
C64A C34A 1.426(8) .
C54A C55A 1.441(7) .
C54A C53A 1.450(8) .
C68A C26A 1.425(11) .
C68A C69A 1.468(11) .
C26A C30A 1.454(10) .
C55A C65A 1.390(9) .
C55A C51A 1.442(9) .
C37A C36A 1.451(8) .
C30A C29A 1.415(10) .
C34A C35A 1.432(11) .
C65A C9A 1.425(9) .
C70A C71A 1.454(9) .
C10A C9A 1.437(7) .
C31A C35A 1.456(11) .
C31A C69A 1.457(10) .
C66A C35A 1.429(10) .
C29A C71A 1.440(9) .
C23A C69A 1.408(11) .
C40A C42A 1.391(14) .
C40A C39A 1.414(14) .
C40A C36A 1.451(9) .
C36A C71A 1.418(9) .
C42A C43A 1.434(7) .
C59A C60A 1.438(7) .
C43A C72A 1.430(9) .
C48A C73A 1.450(9) .
C51A C72A 1.437(9) .
C51A C52A 1.437(8) .
C53A C56A 1.395(8) .
C53A C52A 1.448(9) .
C57A C50A 1.377(9) .
C57A C56A 1.450(9) .
C46A C50A 1.429(9) .
C56A C60A 1.419(9) .
C72A C73A 1.459(7) .
C39A C73A 1.410(8) .
C38B C72B 1.393(10) .
C38B C39B 1.439(10) .
C38B C37B 1.446(8) .
C49B C64B 1.422(10) .
C49B C50B 1.428(13) .
C49B C48B 1.457(9) .
C50B C37B 1.390(17) .
C50B C46B 1.42(2) .
C63B C19B 1.397(11) .
C63B C13B 1.421(10) .
C63B C40B 1.434(9) .
C21B C4B 1.389(11) .
C21B C22B 1.424(11) .
C21B C25B 1.432(12) .
C28B C65B 1.370(11) .
C28B C27B 1.452(10) .
C28B C29B 1.467(11) .
C4B C3B 1.422(19) .
C4B C5B 1.436(9) .
C40B C36B 1.430(11) .
C40B C39B 1.433(11) .
C39B C70B 1.422(9) .
C54B C55B 1.449(11) .
C54B C53B 1.454(9) .
C54B C64B 1.459(11) .
C15B C11B 1.40(2) .
C15B C77B 1.413(9) .
C15B C14B 1.430(15) .
C64B C72B 1.462(9) .
C2B C56B 1.358(7) .
C2B C3B 1.433(14) .
C2B C1B 1.469(7) .
C46B C67B 1.417(10) .
C46B C47B 1.428(18) .
C8B C65B 1.445(10) .
C8B C7B 1.453(12) .
C8B C9B 1.521(17) .
C1A C2A 1.467(7) .
C17B C30B 1.406(11) .
C17B C16B 1.439(11) .
C17B C18B 1.466(9) .
C65B C47B 1.437(15) .
C66B C9B 1.34(2) .
C66B C48B 1.404(13) .
C66B C53B 1.454(12) .
C5B C31B 1.368(9) .
C5B C1B 1.462(8) .
C67B C80B 1.447(10) .
C67B C29B 1.448(13) .
C48B C47B 1.40(2) .
C60B C73B 1.395(10) .
C60B C59B 1.436(10) .
C60B C56B 1.444(8) .
C44B C45B 1.411(10) .
C44B C70B 1.425(8) .
C44B C43B 1.433(12) .
C68B C57B 1.386(16) .
C68B C71B 1.451(7) .
C37B C36B 1.425(10) .
C69B C3B 1.426(18) .
C69B C75B 1.453(8) .
C69B C73B 1.470(9) .
C35B C22B 1.375(10) .
C35B C34B 1.424(10) .
C35B C31B 1.456(9) .
C36B C80B 1.437(11) .
C56B C57B 1.469(13) .
C70B C14B 1.423(14) .
C14B C13B 1.445(12) .
C71B C7B 1.417(12) .
C71B C27B 1.457(9) .
C26B C27B 1.387(12) .
C26B C58B 1.414(10) .
C26B C30B 1.470(9) .
C72B C43B 1.434(11) .
C22B C23B 1.435(9) .
C73B C74B 1.456(11) .
C58B C59B 1.425(10) .
C58B C57B 1.457(17) .
C29B C30B 1.436(14) .
C19B C20B 1.444(8) .
C19B C18B 1.468(13) .
C74B C12B 1.389(11) .
C74B C20B 1.469(11) .
C12B C13B 1.453(7) .
C12B C11B 1.49(2) .
C20B C16B 1.413(10) .
C16B C59B 1.425(9) .
C43B C42B 1.446(15) .
C53B C52B 1.397(10) .
C7B C6B 1.416(16) .
C34B C78B 1.416(9) .
C34B C33B 1.464(9) .
C18B C80B 1.412(12) .
C41B C45B 1.425(11) .
C41B C76B 1.455(10) .
C41B C42B 1.473(12) .
C33B C79B 1.378(10) .
C33B C32B 1.452(9) .
C75B C11B 1.41(2) .
C75B C25B 1.424(16) .
C32B C31B 1.447(9) .
C76B C23B 1.445(10) .
C76B C78B 1.453(10) .
C77B C24B 1.404(9) .
C77B C45B 1.418(9) .
C78B C51B 1.440(10) .
C55B C42B 1.431(10) .
C55B C51B 1.451(10) .
C52B C51B 1.431(10) .
C52B C79B 1.458(9) .
C10B C79B 1.388(10) .
C10B C9B 1.430(17) .
C10B C6B 1.444(10) .
C25B C24B 1.476(17) .
C23B C24B 1.419(11) .
C9 C5 1.530(3) .
C9 C4 1.533(4) .
C9 H8 0.9800 .
C5 H9 0.9700 .
C5 H10 0.9700 .
C4 H11 0.9700 .
C4 H12 0.9700 .
C7 H13 0.9700 .
C7 H14 0.9700 .
Cl2X C6X 1.463(18) .
Cl2W C6W 1.632(16) .
C2W H17 0.9300 .
C4W H18 0.9300 .
Cl1X C1X 1.61(2) .
C6X C1X 1.379(15) .
C6X C5X 1.399(15) .
C5X C4X 1.419(15) .
C5X H19 0.9300 .
C1X C2X 1.395(15) .
C2X C3X 1.414(15) .
C2X H20 0.9300 .
C4X C3X 1.328(14) .
C4X H21 0.9300 .
C3X H22 0.9300 .
Cl2Z C6Z 1.758(7) .
Cl1Z C1Z 1.749(10) .
C5Z C4Z 1.425(11) .
C5Z C6Z 1.439(13) .
C5Z H23 0.9300 .
C4Z C3Z 1.464(12) .
C4Z H24 0.9300 .
C6Z C1Z 1.414(16) .
C1Z C2Z 1.420(11) .
C3Z C2Z 1.362(7) .
C3Z H25 0.9300 .
C2Z H26 0.9300 .
C1D C2D 1.168(5) .
